data_4309708
loop_
_publ_author_name
'Christina Y. Tang'
'Anthony J. Downs'
'Tim M. Greene'
'Sarah Marchant'
'Simon Parsons'

_publ_section_title
;
Decomposition of Monochlorogallane, [H2GaCl]n, and Adducts with Amine and
Phosphine Bases: Formation of Cationic Gallane Derivatives
;
_journal_name_full 'Inorganic Chemistry'
_journal_page_first 7143
_journal_page_last 7150
_journal_paper_doi 10.1021/ic050986j
_journal_volume 44
_journal_year 2005
_chemical_formula_moiety 'C3 H11 Cl Ga P'
_chemical_formula_sum 'C3 H11 Cl Ga P'
_chemical_formula_weight 183.26
_chemical_name_systematic
; 
 ? 
;
_space_group_IT_number 11
_symmetry_cell_setting monoclinic
_symmetry_space_group_name_Hall '-P 2yb'
_symmetry_space_group_name_H-M 'P 1 21/m 1'
_atom_sites_solution_hydrogens geom
_atom_sites_solution_primary direct
_atom_sites_solution_secondary difmap
_audit_creation_method SHELXL-97
_cell_angle_alpha 90.00
_cell_angle_beta 115.153(6)
_cell_angle_gamma 90.00
_cell_formula_units_Z 2
_cell_length_a 6.215(3)
_cell_length_b 9.704(5)
_cell_length_c 7.286(3)
_cell_measurement_reflns_used 1191
_cell_measurement_temperature 150(2)
_cell_measurement_theta_max 28
_cell_measurement_theta_min 3
_cell_volume 397.8(3)
_computing_structure_refinement 'SHELXL-97 (Sheldrick, 1997)'
_computing_structure_solution 'SHELXS-97 (Sheldrick, 1990)'
_diffrn_ambient_temperature 150(2)
_diffrn_measured_fraction_theta_full 0.997
_diffrn_measured_fraction_theta_max 0.972
_diffrn_measurement_device_type 'Bruker Smart Apex CCD'
_diffrn_measurement_method Omega
_diffrn_radiation_monochromator graphite
_diffrn_radiation_source 'fine-focus sealed tube'
_diffrn_radiation_type MoK\a
_diffrn_radiation_wavelength 0.71073
_diffrn_reflns_av_R_equivalents 0.0208
_diffrn_reflns_av_sigmaI/netI 0.0280
_diffrn_reflns_limit_h_max 6
_diffrn_reflns_limit_h_min -8
_diffrn_reflns_limit_k_max 12
_diffrn_reflns_limit_k_min -12
_diffrn_reflns_limit_l_max 9
_diffrn_reflns_limit_l_min -7
_diffrn_reflns_number 2507
_diffrn_reflns_theta_full 27.51
_diffrn_reflns_theta_max 28.27
_diffrn_reflns_theta_min 3.09
_exptl_absorpt_coefficient_mu 3.887
_exptl_absorpt_correction_T_max 0.6745
_exptl_absorpt_correction_T_min 0.5594
_exptl_absorpt_correction_type multi-scan
_exptl_absorpt_process_details Sadabs
_exptl_crystal_colour colourless
_exptl_crystal_density_diffrn 1.530
_exptl_crystal_density_method 'not measured'
_exptl_crystal_description plate
_exptl_crystal_F_000 184
_exptl_crystal_size_max 0.11
_exptl_crystal_size_mid 0.06
_exptl_crystal_size_min 0.05
_refine_diff_density_max 0.950
_refine_diff_density_min -0.557
_refine_diff_density_rms 0.099
_refine_ls_extinction_method none
_refine_ls_goodness_of_fit_ref 1.178
_refine_ls_hydrogen_treatment 'refall/rotating group'
_refine_ls_matrix_type full
_refine_ls_number_parameters 46
_refine_ls_number_reflns 1012
_refine_ls_number_restraints 0
_refine_ls_restrained_S_all 1.178
_refine_ls_R_factor_all 0.0514
_refine_ls_R_factor_gt 0.0464
_refine_ls_shift/su_max 0.014
_refine_ls_shift/su_mean 0.001
_refine_ls_structure_factor_coef Fsqd
_refine_ls_weighting_details 'calc w=1/[\s^2^(Fo^2^)+(0.0317P)^2^+0.8931P] where P=(Fo^2^+2Fc^2^)/3'
_refine_ls_weighting_scheme calc
_refine_ls_wR_factor_gt 0.1000
_refine_ls_wR_factor_ref 0.1023
_reflns_number_gt 911
_reflns_number_total 1012
_reflns_threshold_expression >2sigma(I)
_cod_data_source_file ic050986jsi20050617_084441_2.cif
_cod_data_source_block ctga45
_cod_depositor_comments
;
The following automatic conversions were performed:
'_symmetry_cell_setting' value 'Monoclinic' changed to 'monoclinic'
according to '/home/saulius/struct/CIF-dictionaries/cif_core.dic'
dictionary named 'cif_core.dic' version 2.4.1 from
2010-06-29.

'_exptl_absorpt_correction_type' value 'Multiscan' changed to
'multi-scan' according to
'/home/saulius/struct/CIF-dictionaries/cif_core.dic' dictionary named
'cif_core.dic' version 2.4.1 from 2010-06-29.

Automatic conversion script
Id: cif_fix_enum 1527 2010-12-29 10:47:43Z saulius 
;
_cod_original_cell_volume 397.7(3)
_cod_original_sg_symbol_Hall -P2yb
_cod_database_code 4309708

loop_
_symmetry_equiv_pos_as_xyz
'x, y, z'
'-x, y+1/2, -z'
'-x, -y, -z'
'x, -y-1/2, z'

loop_
_atom_site_label
_atom_site_type_symbol
_atom_site_fract_x
_atom_site_fract_y
_atom_site_fract_z
_atom_site_U_iso_or_equiv
_atom_site_adp_type
_atom_site_occupancy
_atom_site_symmetry_multiplicity
_atom_site_calc_flag
_atom_site_refinement_flags
_atom_site_disorder_assembly
_atom_site_disorder_group
Ga1 Ga 0.71268(12) 0.7500 0.64474(9) 0.0405(2) Uani 1 2 d S . .
H1X H 0.812(6) 0.905(4) 0.750(5) 0.018(9) Uiso 1 1 d . . .
Cl1 Cl 0.3410(3) 0.7500 0.6191(2) 0.0414(4) Uani 1 2 d S . .
P1 P 0.6368(2) 0.7500 0.29591(19) 0.0295(3) Uani 1 2 d S . .
C1 C 0.7596(9) 0.8969(4) 0.2246(7) 0.0427(10) Uani 1 1 d . . .
H1A H 0.9323 0.8986 0.3048 0.050(14) Uiso 1 1 calc R . .
H1B H 0.6900 0.9813 0.2500 0.052(14) Uiso 1 1 calc R . .
H1C H 0.7236 0.8910 0.0802 0.053(14) Uiso 1 1 calc R . .
C2 C 0.3253(11) 0.7500 0.1325(9) 0.061(2) Uani 1 2 d S . .
H2A H 0.2463 0.6783 0.1763 0.07(5) Uiso 0.50 1 calc PR . .
H2B H 0.3015 0.7316 -0.0071 0.07(3) Uiso 0.50 1 calc PR . .
H2C H 0.2576 0.8401 0.1389 0.06(4) Uiso 0.50 1 calc PR . .

loop_
_atom_site_aniso_label
_atom_site_aniso_U_11
_atom_site_aniso_U_22
_atom_site_aniso_U_33
_atom_site_aniso_U_23
_atom_site_aniso_U_13
_atom_site_aniso_U_12
Ga1 0.0400(4) 0.0588(5) 0.0206(3) 0.000 0.0108(3) 0.000
Cl1 0.0449(8) 0.0516(9) 0.0348(7) 0.000 0.0237(6) 0.000
P1 0.0275(7) 0.0398(8) 0.0213(6) 0.000 0.0106(5) 0.000
C1 0.061(3) 0.029(2) 0.041(2) 0.0015(17) 0.025(2) 0.0011(19)
C2 0.026(3) 0.132(8) 0.023(3) 0.000 0.007(2) 0.000

loop_
_atom_type_symbol
_atom_type_description
_atom_type_scat_dispersion_real
_atom_type_scat_dispersion_imag
_atom_type_scat_source
C C 0.0033 0.0016 'International Tables Vol C Tables 4.2.6.8 and 6.1.1.4'
H H 0.0000 0.0000 'International Tables Vol C Tables 4.2.6.8 and 6.1.1.4'
P P 0.1023 0.0942 'International Tables Vol C Tables 4.2.6.8 and 6.1.1.4'
Cl Cl 0.1484 0.1585 'International Tables Vol C Tables 4.2.6.8 and 6.1.1.4'
Ga Ga 0.2307 1.6083 'International Tables Vol C Tables 4.2.6.8 and 6.1.1.4'

loop_
_geom_angle_atom_site_label_1
_geom_angle_atom_site_label_2
_geom_angle_atom_site_label_3
_geom_angle
_geom_angle_site_symmetry_1
_geom_angle_site_symmetry_3
_geom_angle_publ_flag
Cl1 Ga1 P1 100.48(6) . . ?
C2 P1 C1 106.3(2) . 4_575 ?
C2 P1 C1 106.3(2) . . ?
C1 P1 C1 105.2(3) 4_575 . ?
C2 P1 Ga1 112.2(2) . . ?
C1 P1 Ga1 113.17(15) 4_575 . ?
C1 P1 Ga1 113.17(15) . . ?

loop_
_geom_bond_atom_site_label_1
_geom_bond_atom_site_label_2
_geom_bond_distance
_geom_bond_site_symmetry_2
_geom_bond_publ_flag
Ga1 Cl1 2.237(2) . ?
Ga1 P1 2.3797(18) . ?
P1 C2 1.791(6) . ?
P1 C1 1.795(4) 4_575 ?
P1 C1 1.795(4) . ?
